data_2237386
loop_
_publ_author_name
'Hijikata, Daichi'
'Sasagawa, Kosuke'
'Yoshiwaka, Sayaka'
'Okamoto, Akiko'
'Yonezawa, Noriyuki'

_publ_section_title
;
 [2,7-Dihydroxy-8-(4-phenoxybenzoyl)naphthalen-1-yl](4-phenoxyphenyl)methanone
;
_journal_coeditor_code RN2112
_journal_issue 2
_journal_name_full 'Acta Crystallographica Section E'
_journal_page_first o208
_journal_page_last o209
_journal_paper_doi 10.1107/S1600536812052038
_journal_volume 69
_journal_year 2013
_chemical_formula_iupac 'C36 H24 O6'
_chemical_formula_moiety 'C36 H24 O6'
_chemical_formula_sum 'C36 H24 O6'
_chemical_formula_weight 552.55
_chemical_name_common
;
1,8-Bis(4-phenoxybenzoyl)-2,7-dihydroxynaphthalene
;
_chemical_name_systematic
;
[2,7-Dihydroxy-8-(4-phenoxybenzoyl)naphthalen-1-yl](4-phenoxyphenyl)methanone
;
_space_group_IT_number 9
_symmetry_cell_setting monoclinic
_symmetry_space_group_name_Hall 'C -2yc'
_symmetry_space_group_name_H-M 'C 1 c 1'
_atom_sites_solution_hydrogens geom
_atom_sites_solution_primary direct
_atom_sites_solution_secondary difmap
_audit_creation_method SHELXL-97
_cell_angle_alpha 90.00
_cell_angle_beta 131.3890(10)
_cell_angle_gamma 90.00
_cell_formula_units_Z 4
_cell_length_a 16.0313(3)
_cell_length_b 18.4956(3)
_cell_length_c 12.1238(2)
_cell_measurement_reflns_used 14515
_cell_measurement_temperature 193(2)
_cell_measurement_theta_max 68.06
_cell_measurement_theta_min 4.38
_cell_volume 2696.96(9)
_computing_cell_refinement 'PROCESS-AUTO (Rigaku, 1998)'
_computing_data_collection 'PROCESS-AUTO (Rigaku, 1998)'
_computing_data_reduction 'PROCESS-AUTO (Rigaku, 1998)'
_computing_molecular_graphics 'ORTEPIII (Burnett & Johnson, 1996)'
_computing_publication_material 'SHELXL97 (Sheldrick, 2008)'
_computing_structure_refinement 'SHELXL97 (Sheldrick, 2008)'
_computing_structure_solution '<i>Il Milione</i> (Burla <i>et al.</i>, 2007)'
_diffrn_ambient_temperature 193(2)
_diffrn_detector_area_resol_mean 10.000
_diffrn_measured_fraction_theta_full 1.000
_diffrn_measured_fraction_theta_max 1.000
_diffrn_measurement_device_type 'Rigaku R-AXIS RAPID'
_diffrn_measurement_method \w
_diffrn_radiation_monochromator graphite
_diffrn_radiation_source 'rotating anode'
_diffrn_radiation_type CuK\a
_diffrn_radiation_wavelength 1.54187
_diffrn_reflns_av_R_equivalents 0.0334
_diffrn_reflns_av_sigmaI/netI 0.0266
_diffrn_reflns_limit_h_max 19
_diffrn_reflns_limit_h_min -19
_diffrn_reflns_limit_k_max 22
_diffrn_reflns_limit_k_min -22
_diffrn_reflns_limit_l_max 14
_diffrn_reflns_limit_l_min -14
_diffrn_reflns_number 22236
_diffrn_reflns_theta_full 68.10
_diffrn_reflns_theta_max 68.10
_diffrn_reflns_theta_min 4.39
_exptl_absorpt_coefficient_mu 0.753
_exptl_absorpt_correction_T_max 0.9285
_exptl_absorpt_correction_T_min 0.6608
_exptl_absorpt_correction_type numerical
_exptl_absorpt_process_details
;
(NUMABS; Higashi, 1999)
;
_exptl_crystal_colour yellow
_exptl_crystal_density_diffrn 1.361
_exptl_crystal_density_method 'not measured'
_exptl_crystal_description block
_exptl_crystal_F_000 1152
_exptl_crystal_size_max 0.60
_exptl_crystal_size_mid 0.55
_exptl_crystal_size_min 0.10
_refine_diff_density_max 0.202
_refine_diff_density_min -0.212
_refine_ls_abs_structure_details 'Flack (1983), 2389 Friedel pairs'
_refine_ls_abs_structure_Flack 0.05(19)
_refine_ls_extinction_coef 0.00222(11)
_refine_ls_extinction_expression Fc^*^=kFc[1+0.001xFc^2^\l^3^/sin(2\q)]^-1/4^
_refine_ls_extinction_method 'SHELXL97 (Sheldrick, 2008)'
_refine_ls_goodness_of_fit_ref 1.084
_refine_ls_hydrogen_treatment constr
_refine_ls_matrix_type full
_refine_ls_number_parameters 382
_refine_ls_number_reflns 4868
_refine_ls_number_restraints 2
_refine_ls_restrained_S_all 1.083
_refine_ls_R_factor_all 0.0404
_refine_ls_R_factor_gt 0.0374
_refine_ls_shift/su_max 0.000
_refine_ls_shift/su_mean 0.000
_refine_ls_structure_factor_coef Fsqd
_refine_ls_weighting_details 'calc w=1/[\s^2^(Fo^2^)+(0.0414P)^2^+1.2872P] where P=(Fo^2^+2Fc^2^)/3'
_refine_ls_weighting_scheme calc
_refine_ls_wR_factor_gt 0.0939
_refine_ls_wR_factor_ref 0.0960
_reflns_number_gt 4527
_reflns_number_total 4868
_reflns_threshold_expression I>2sigma(I)
_cod_data_source_file rn2112.cif
_cod_data_source_block I
_cod_original_cell_volume 2696.95(9)
_cod_original_sg_symbol_H-M 'C c'
_cod_database_code 2237386
_cod_database_fobs_code 2237386

loop_
_symmetry_equiv_pos_site_id
_symmetry_equiv_pos_as_xyz
1 +X,+Y,+Z
2 +X,-Y,1/2+Z
3 1/2+X,1/2+Y,+Z
4 1/2+X,1/2-Y,1/2+Z

loop_
_atom_site_type_symbol
_atom_site_label
_atom_site_fract_x
_atom_site_fract_y
_atom_site_fract_z
_atom_site_U_iso_or_equiv
_atom_site_adp_type
_atom_site_calc_flag
_atom_site_refinement_flags
_atom_site_occupancy
_atom_site_symmetry_multiplicity
O O1 0.46616(15) 0.24827(8) 0.4776(2) 0.0586(5) Uani d . 1 1
O O2 0.36810(15) 0.00189(8) 0.4778(2) 0.0589(5) Uani d . 1 1
O O3 0.78626(13) -0.00972(9) 0.69269(17) 0.0540(4) Uani d . 1 1
O O4 0.26329(13) 0.25987(9) 0.69275(17) 0.0540(4) Uani d . 1 1
O O5 0.3598(2) 0.31569(12) 0.2334(3) 0.0889(7) Uani d . 1 1
H H5A 0.4028 0.3117 0.3252 0.107 Uiso calc R 1 1
O O6 0.2301(2) -0.06560(12) 0.2333(3) 0.0887(7) Uani d . 1 1
H H6A 0.2881 -0.0652 0.3226 0.106 Uiso calc R 1 1
C C1 0.33277(19) 0.18893(13) 0.2506(2) 0.0461(5) Uani d . 1 1
C C2 0.3049(3) 0.25255(17) 0.1699(3) 0.0664(8) Uani d . 1 1
C C3 0.2213(3) 0.2516(3) 0.0165(4) 0.0985(15) Uani d . 1 1
H H3 0.2020 0.2950 -0.0374 0.118 Uiso calc R 1 1
C C4 0.1684(3) 0.1906(3) -0.0546(3) 0.1016(16) Uani d . 1 1
H H4 0.1154 0.1909 -0.1591 0.122 Uiso calc R 1 1
C C5 0.1337(2) 0.0591(3) -0.0547(3) 0.1027(16) Uani d . 1 1
H H5 0.0822 0.0587 -0.1592 0.123 Uiso calc R 1 1
C C6 0.1529(3) -0.0033(3) 0.0189(4) 0.1012(15) Uani d . 1 1
H H6 0.1190 -0.0471 -0.0339 0.121 Uiso calc R 1 1
C C7 0.2216(2) -0.00274(17) 0.1702(3) 0.0661(8) Uani d . 1 1
C C8 0.27453(17) 0.06111(13) 0.2507(2) 0.0460(5) Uani d . 1 1
C C9 0.26698(17) 0.12502(15) 0.1775(2) 0.0487(5) Uani d . 1 1
C C10 0.1889(2) 0.1250(2) 0.0211(3) 0.0757(9) Uani d . 1 1
C C11 0.43775(19) 0.19208(11) 0.4067(2) 0.0426(5) Uani d . 1 1
C C12 0.51884(16) 0.13161(11) 0.4748(2) 0.0369(4) Uani d . 1 1
C C13 0.59891(17) 0.12824(12) 0.6275(2) 0.0422(5) Uani d . 1 1
H H13 0.5936 0.1599 0.6843 0.051 Uiso calc R 1 1
C C14 0.68556(17) 0.07991(13) 0.6977(2) 0.0452(5) Uani d . 1 1
H H14 0.7375 0.0764 0.8019 0.054 Uiso calc R 1 1
C C15 0.69610(16) 0.03646(11) 0.6145(2) 0.0399(4) Uani d . 1 1
C C16 0.61693(17) 0.03743(12) 0.4626(2) 0.0413(5) Uani d . 1 1
H H16 0.6240 0.0065 0.4066 0.050 Uiso calc R 1 1
C C17 0.52707(17) 0.08406(12) 0.3929(2) 0.0405(5) Uani d . 1 1
H H17 0.4707 0.0836 0.2888 0.049 Uiso calc R 1 1
C C18 0.32565(17) 0.05816(11) 0.4067(2) 0.0427(5) Uani d . 1 1
C C19 0.31261(16) 0.11833(11) 0.4748(2) 0.0368(4) Uani d . 1 1
C C20 0.38516(17) 0.12173(12) 0.6276(2) 0.0421(5) Uani d . 1 1
H H20 0.4471 0.0899 0.6844 0.050 Uiso calc R 1 1
C C21 0.36894(18) 0.17017(13) 0.6976(2) 0.0458(5) Uani d . 1 1
H H21 0.4215 0.1738 0.8018 0.055 Uiso calc R 1 1
C C22 0.27547(17) 0.21371(11) 0.6151(2) 0.0399(4) Uani d . 1 1
C C23 0.20247(17) 0.21294(12) 0.4623(2) 0.0412(5) Uani d . 1 1
H H23 0.1397 0.2441 0.4063 0.049 Uiso calc R 1 1
C C24 0.22251(17) 0.16599(12) 0.3928(2) 0.0402(5) Uani d . 1 1
H H24 0.1746 0.1662 0.2886 0.048 Uiso calc R 1 1
C C25 0.83934(16) -0.02601(13) 0.6401(2) 0.0449(5) Uani d . 1 1
C C26 0.87387(19) -0.09629(14) 0.6575(3) 0.0530(6) Uani d . 1 1
H H26 0.8565 -0.1317 0.6964 0.064 Uiso calc R 1 1
C C27 0.9345(2) -0.11477(15) 0.6174(3) 0.0567(6) Uani d . 1 1
H H27 0.9577 -0.1634 0.6274 0.068 Uiso calc R 1 1
C C28 0.9614(2) -0.06375(15) 0.5636(3) 0.0553(6) Uani d . 1 1
H H28 1.0036 -0.0769 0.5372 0.066 Uiso calc R 1 1
C C29 0.92693(19) 0.00719(15) 0.5477(3) 0.0532(6) Uani d . 1 1
H H29 0.9457 0.0428 0.5108 0.064 Uiso calc R 1 1
C C30 0.86529(18) 0.02621(13) 0.5855(2) 0.0480(5) Uani d . 1 1
H H30 0.8410 0.0747 0.5740 0.058 Uiso calc R 1 1
C C31 0.15740(18) 0.27605(13) 0.6400(2) 0.0447(5) Uani d . 1 1
C C32 0.1402(2) 0.34624(14) 0.6574(3) 0.0536(6) Uani d . 1 1
H H32 0.1966 0.3815 0.6966 0.064 Uiso calc R 1 1
C C33 0.0399(2) 0.36505(15) 0.6174(3) 0.0565(6) Uani d . 1 1
H H33 0.0268 0.4137 0.6274 0.068 Uiso calc R 1 1
C C34 -0.0414(2) 0.31361(15) 0.5632(3) 0.0553(6) Uani d . 1 1
H H34 -0.1098 0.3267 0.5370 0.066 Uiso calc R 1 1
C C35 -0.0229(2) 0.24338(15) 0.5473(3) 0.0536(6) Uani d . 1 1
H H35 -0.0788 0.2079 0.5097 0.064 Uiso calc R 1 1
C C36 0.0773(2) 0.22397(13) 0.5859(2) 0.0480(5) Uani d . 1 1
H H36 0.0902 0.1754 0.5751 0.058 Uiso calc R 1 1

loop_
_atom_site_aniso_label
_atom_site_aniso_U_11
_atom_site_aniso_U_22
_atom_site_aniso_U_33
_atom_site_aniso_U_12
_atom_site_aniso_U_13
_atom_site_aniso_U_23
O1 0.0674(11) 0.0398(8) 0.0723(11) 0.0032(8) 0.0477(10) -0.0045(8)
O2 0.0679(12) 0.0406(9) 0.0727(11) 0.0090(8) 0.0484(10) 0.0052(8)
O3 0.0489(9) 0.0693(11) 0.0468(8) 0.0229(8) 0.0329(8) 0.0118(7)
O4 0.0441(9) 0.0691(11) 0.0456(8) 0.0075(8) 0.0284(7) -0.0114(7)
O5 0.1121(19) 0.0656(13) 0.1298(19) 0.0416(13) 0.0974(18) 0.0511(13)
O6 0.0801(15) 0.0650(13) 0.1276(19) -0.0250(11) 0.0715(14) -0.0503(13)
C1 0.0473(12) 0.0584(14) 0.0462(12) 0.0211(10) 0.0368(11) 0.0146(10)
C2 0.0748(18) 0.0779(19) 0.0782(18) 0.0407(15) 0.0640(17) 0.0389(15)
C3 0.081(2) 0.161(4) 0.080(2) 0.077(3) 0.064(2) 0.080(3)
C4 0.0517(18) 0.217(5) 0.0412(15) 0.054(3) 0.0328(14) 0.038(2)
C5 0.0345(14) 0.219(5) 0.0422(15) 0.004(2) 0.0201(13) -0.042(2)
C6 0.0496(17) 0.167(4) 0.082(2) -0.031(2) 0.0411(18) -0.083(3)
C7 0.0424(13) 0.080(2) 0.0774(18) -0.0113(13) 0.0403(14) -0.0387(15)
C8 0.0302(10) 0.0581(14) 0.0470(12) 0.0028(9) 0.0244(9) -0.0147(10)
C9 0.0329(11) 0.0798(15) 0.0347(10) 0.0158(11) 0.0230(9) -0.0004(11)
C10 0.0336(12) 0.159(3) 0.0319(11) 0.0234(16) 0.0206(10) -0.0003(16)
C11 0.0501(12) 0.0401(11) 0.0516(12) 0.0021(9) 0.0396(11) 0.0009(9)
C12 0.0329(10) 0.0386(10) 0.0411(10) -0.0010(8) 0.0252(9) -0.0009(8)
C13 0.0372(11) 0.0491(11) 0.0418(10) -0.0025(9) 0.0269(10) -0.0094(9)
C14 0.0351(11) 0.0609(13) 0.0352(10) 0.0035(9) 0.0213(9) -0.0013(9)
C15 0.0341(10) 0.0437(11) 0.0426(10) 0.0057(9) 0.0257(9) 0.0040(9)
C16 0.0405(11) 0.0445(11) 0.0421(10) 0.0030(9) 0.0287(9) -0.0050(8)
C17 0.0346(10) 0.0504(12) 0.0362(10) 0.0050(9) 0.0232(9) 0.0013(8)
C18 0.0355(10) 0.0386(11) 0.0523(12) 0.0013(9) 0.0283(10) -0.0003(9)
C19 0.0377(10) 0.0384(10) 0.0410(10) 0.0008(8) 0.0289(9) 0.0017(8)
C20 0.0385(11) 0.0489(11) 0.0418(10) 0.0101(9) 0.0278(9) 0.0092(9)
C21 0.0400(11) 0.0627(13) 0.0346(10) 0.0052(10) 0.0247(9) 0.0016(9)
C22 0.0392(11) 0.0460(11) 0.0404(10) 0.0016(9) 0.0289(9) -0.0025(9)
C23 0.0379(10) 0.0450(11) 0.0405(10) 0.0104(9) 0.0259(9) 0.0054(8)
C24 0.0350(11) 0.0509(12) 0.0360(10) 0.0034(9) 0.0241(9) -0.0008(8)
C25 0.0310(10) 0.0608(14) 0.0350(10) 0.0065(9) 0.0184(9) -0.0036(9)
C26 0.0390(12) 0.0598(14) 0.0540(13) 0.0056(10) 0.0281(11) -0.0001(11)
C27 0.0425(12) 0.0593(15) 0.0600(14) 0.0066(11) 0.0303(11) -0.0098(12)
C28 0.0370(11) 0.0753(16) 0.0529(12) -0.0033(11) 0.0294(11) -0.0173(12)
C29 0.0395(12) 0.0713(16) 0.0431(12) -0.0088(11) 0.0248(10) -0.0100(11)
C30 0.0368(11) 0.0516(13) 0.0411(11) 0.0009(9) 0.0196(10) -0.0073(9)
C31 0.0428(11) 0.0600(14) 0.0358(10) 0.0109(10) 0.0280(10) 0.0043(9)
C32 0.0589(15) 0.0611(14) 0.0552(13) 0.0054(11) 0.0439(13) 0.0000(11)
C33 0.0672(16) 0.0597(15) 0.0581(14) 0.0193(13) 0.0481(13) 0.0102(11)
C34 0.0507(13) 0.0771(17) 0.0521(12) 0.0203(13) 0.0400(11) 0.0176(12)
C35 0.0514(14) 0.0697(16) 0.0444(12) 0.0038(12) 0.0336(11) 0.0090(11)
C36 0.0547(13) 0.0530(13) 0.0417(11) 0.0106(10) 0.0342(11) 0.0075(9)

loop_
_atom_type_symbol
_atom_type_description
_atom_type_scat_dispersion_real
_atom_type_scat_dispersion_imag
_atom_type_scat_source
C C 0.0181 0.0091 'International Tables Vol C Tables 4.2.6.8 and 6.1.1.4'
H H 0.0000 0.0000 'International Tables Vol C Tables 4.2.6.8 and 6.1.1.4'
O O 0.0492 0.0322 'International Tables Vol C Tables 4.2.6.8 and 6.1.1.4'

loop_
_geom_angle_atom_site_label_1
_geom_angle_atom_site_label_2
_geom_angle_atom_site_label_3
_geom_angle
C15 O3 C25 119.93(16)
C22 O4 C31 119.97(16)
C2 O5 H5A 109.5
C7 O6 H6A 109.5
C2 C1 C9 119.7(2)
C2 C1 C11 115.2(2)
C9 C1 C11 124.8(2)
O5 C2 C3 117.3(3)
O5 C2 C1 122.7(3)
C3 C2 C1 120.0(3)
C4 C3 C2 120.9(3)
C4 C3 H3 119.6
C2 C3 H3 119.6
C3 C4 C10 121.9(3)
C3 C4 H4 119.1
C10 C4 H4 119.1
C6 C5 C10 121.7(3)
C6 C5 H5 119.2
C10 C5 H5 119.2
C5 C6 C7 120.0(3)
C5 C6 H6 120.0
C7 C6 H6 120.0
O6 C7 C6 116.1(3)
O6 C7 C8 122.9(3)
C6 C7 C8 121.0(4)
C7 C8 C9 119.8(2)
C7 C8 C18 115.2(2)
C9 C8 C18 124.7(2)
C10 C9 C8 117.7(3)
C10 C9 C1 117.6(3)
C8 C9 C1 124.71(18)
C9 C10 C4 119.0(3)
C9 C10 C5 118.9(3)
C4 C10 C5 122.1(3)
O1 C11 C12 117.7(2)
O1 C11 C1 120.6(2)
C12 C11 C1 121.13(18)
C13 C12 C17 118.70(18)
C13 C12 C11 118.15(18)
C17 C12 C11 122.61(18)
C14 C13 C12 121.21(19)
C14 C13 H13 119.4
C12 C13 H13 119.4
C13 C14 C15 119.11(19)
C13 C14 H14 120.4
C15 C14 H14 120.4
O3 C15 C16 123.03(18)
O3 C15 C14 115.80(18)
C16 C15 C14 121.08(18)
C15 C16 C17 119.23(19)
C15 C16 H16 120.4
C17 C16 H16 120.4
C16 C17 C12 120.47(18)
C16 C17 H17 119.8
C12 C17 H17 119.8
O2 C18 C19 117.5(2)
O2 C18 C8 120.5(2)
C19 C18 C8 121.35(18)
C20 C19 C24 118.61(18)
C20 C19 C18 118.29(18)
C24 C19 C18 122.58(18)
C21 C20 C19 121.27(19)
C21 C20 H20 119.4
C19 C20 H20 119.4
C20 C21 C22 119.41(19)
C20 C21 H21 120.3
C22 C21 H21 120.3
O4 C22 C21 116.27(18)
O4 C22 C23 122.82(18)
C21 C22 C23 120.80(18)
C24 C23 C22 119.10(19)
C24 C23 H23 120.4
C22 C23 H23 120.4
C23 C24 C19 120.58(18)
C23 C24 H24 119.7
C19 C24 H24 119.7
C26 C25 C30 121.1(2)
C26 C25 O3 116.2(2)
C30 C25 O3 122.5(2)
C25 C26 C27 119.0(2)
C25 C26 H26 120.5
C27 C26 H26 120.5
C28 C27 C26 120.8(2)
C28 C27 H27 119.6
C26 C27 H27 119.6
C27 C28 C29 119.7(2)
C27 C28 H28 120.2
C29 C28 H28 120.2
C30 C29 C28 120.2(2)
C30 C29 H29 119.9
C28 C29 H29 119.9
C29 C30 C25 119.3(2)
C29 C30 H30 120.4
C25 C30 H30 120.4
C32 C31 C36 121.1(2)
C32 C31 O4 116.1(2)
C36 C31 O4 122.6(2)
C31 C32 C33 119.3(2)
C31 C32 H32 120.3
C33 C32 H32 120.3
C34 C33 C32 120.4(2)
C34 C33 H33 119.8
C32 C33 H33 119.8
C35 C34 C33 119.7(2)
C35 C34 H34 120.1
C33 C34 H34 120.1
C34 C35 C36 120.3(2)
C34 C35 H35 119.8
C36 C35 H35 119.8
C31 C36 C35 119.1(2)
C31 C36 H36 120.5
C35 C36 H36 120.5

loop_
_geom_bond_atom_site_label_1
_geom_bond_atom_site_label_2
_geom_bond_distance
O1 C11 1.228(3)
O2 C18 1.230(3)
O3 C15 1.380(2)
O3 C25 1.392(3)
O4 C22 1.377(2)
O4 C31 1.395(3)
O5 C2 1.355(4)
O5 H5A 0.8400
O6 C7 1.348(4)
O6 H6A 0.8400
C1 C2 1.401(3)
C1 C9 1.435(4)
C1 C11 1.485(3)
C2 C3 1.399(5)
C3 C4 1.329(6)
C3 H3 0.9500
C4 C10 1.423(6)
C4 H4 0.9500
C5 C6 1.364(6)
C5 C10 1.428(6)
C5 H5 0.9500
C6 C7 1.381(5)
C6 H6 0.9500
C7 C8 1.404(3)
C8 C9 1.435(4)
C8 C18 1.484(3)
C9 C10 1.422(3)
C11 C12 1.484(3)
C12 C13 1.392(3)
C12 C17 1.396(3)
C13 C14 1.375(3)
C13 H13 0.9500
C14 C15 1.385(3)
C14 H14 0.9500
C15 C16 1.383(3)
C16 C17 1.387(3)
C16 H16 0.9500
C17 H17 0.9500
C18 C19 1.481(3)
C19 C20 1.393(3)
C19 C24 1.397(3)
C20 C21 1.372(3)
C20 H20 0.9500
C21 C22 1.383(3)
C21 H21 0.9500
C22 C23 1.391(3)
C23 C24 1.387(3)
C23 H23 0.9500
C24 H24 0.9500
C25 C26 1.373(3)
C25 C30 1.382(3)
C26 C27 1.387(4)
C26 H26 0.9500
C27 C28 1.370(4)
C27 H27 0.9500
C28 C29 1.387(4)
C28 H28 0.9500
C29 C30 1.381(3)
C29 H29 0.9500
C30 H30 0.9500
C31 C32 1.372(3)
C31 C36 1.376(3)
C32 C33 1.383(4)
C32 H32 0.9500
C33 C34 1.379(4)
C33 H33 0.9500
C34 C35 1.374(4)
C34 H34 0.9500
C35 C36 1.390(3)
C35 H35 0.9500
C36 H36 0.9500

loop_
_geom_hbond_atom_site_label_D
_geom_hbond_atom_site_label_H
_geom_hbond_atom_site_label_A
_geom_hbond_site_symmetry_D
_geom_hbond_site_symmetry_H
_geom_hbond_site_symmetry_A
_geom_hbond_distance_DH
_geom_hbond_distance_HA
_geom_hbond_distance_DA
_geom_hbond_angle_DHA
_geom_hbond_publ_flag
O5 H5A O1 1_555 1_555 1_555 0.84 1.83 2.560(3) 145 y
O6 H6A O2 1_555 1_555 1_555 0.84 1.88 2.563(3) 138 y
C26 H26 O4 1_555 1_555 3_545 0.95 2.48 3.377(4) 157 y
C27 H27 O1 1_555 1_555 3_545 0.95 2.51 3.269(4) 137 y
C32 H32 O3 1_555 1_555 3_455 0.95 2.49 3.382(4) 156 y
C33 H33 O2 1_555 1_555 3_455 0.95 2.51 3.270(4) 137 y
C14 H14 Cg1 1_555 1_555 2_555 0.95 2.80 3.740(2) 171 y
C21 H21 Cg2 1_555 1_555 4_555 0.95 2.80 3.740(2) 171 y

loop_
_geom_torsion_atom_site_label_1
_geom_torsion_atom_site_label_2
_geom_torsion_atom_site_label_3
_geom_torsion_atom_site_label_4
_geom_torsion
C9 C1 C2 O5 176.4(2)
C11 C1 C2 O5 -9.4(3)
C9 C1 C2 C3 -7.1(3)
C11 C1 C2 C3 167.1(2)
O5 C2 C3 C4 175.7(3)
C1 C2 C3 C4 -1.0(4)
C2 C3 C4 C10 4.1(5)
C10 C5 C6 C7 4.3(5)
C5 C6 C7 O6 175.6(3)
C5 C6 C7 C8 -1.4(4)
O6 C7 C8 C9 176.5(2)
C6 C7 C8 C9 -6.7(3)
O6 C7 C8 C18 -9.5(3)
C6 C7 C8 C18 167.4(2)
C7 C8 C9 C10 11.6(3)
C18 C8 C9 C10 -161.8(2)
C7 C8 C9 C1 -168.3(2)
C18 C8 C9 C1 18.3(3)
C2 C1 C9 C10 11.7(3)
C11 C1 C9 C10 -161.8(2)
C2 C1 C9 C8 -168.4(2)
C11 C1 C9 C8 18.0(3)
C8 C9 C10 C4 171.4(2)
C1 C9 C10 C4 -8.7(3)
C8 C9 C10 C5 -8.7(3)
C1 C9 C10 C5 171.2(2)
C3 C4 C10 C9 0.9(4)
C3 C4 C10 C5 -178.9(3)
C6 C5 C10 C9 0.9(4)
C6 C5 C10 C4 -179.2(3)
C2 C1 C11 O1 34.9(3)
C9 C1 C11 O1 -151.3(2)
C2 C1 C11 C12 -136.1(2)
C9 C1 C11 C12 37.7(3)
O1 C11 C12 C13 26.0(3)
C1 C11 C12 C13 -162.8(2)
O1 C11 C12 C17 -145.5(2)
C1 C11 C12 C17 25.8(3)
C17 C12 C13 C14 0.8(3)
C11 C12 C13 C14 -171.0(2)
C12 C13 C14 C15 3.3(3)
C25 O3 C15 C16 37.3(3)
C25 O3 C15 C14 -146.1(2)
C13 C14 C15 O3 178.8(2)
C13 C14 C15 C16 -4.5(3)
O3 C15 C16 C17 178.0(2)
C14 C15 C16 C17 1.6(3)
C15 C16 C17 C12 2.6(3)
C13 C12 C17 C16 -3.8(3)
C11 C12 C17 C16 167.6(2)
C7 C8 C18 O2 34.8(3)
C9 C8 C18 O2 -151.6(2)
C7 C8 C18 C19 -135.9(2)
C9 C8 C18 C19 37.8(3)
O2 C18 C19 C20 26.1(3)
C8 C18 C19 C20 -163.0(2)
O2 C18 C19 C24 -145.5(2)
C8 C18 C19 C24 25.5(3)
C24 C19 C20 C21 0.5(3)
C18 C19 C20 C21 -171.4(2)
C19 C20 C21 C22 3.6(3)
C31 O4 C22 C21 -146.0(2)
C31 O4 C22 C23 37.7(3)
C20 C21 C22 O4 178.6(2)
C20 C21 C22 C23 -5.0(3)
O4 C22 C23 C24 178.3(2)
C21 C22 C23 C24 2.1(3)
C22 C23 C24 C19 2.1(3)
C20 C19 C24 C23 -3.5(3)
C18 C19 C24 C23 168.1(2)
C15 O3 C25 C26 -140.9(2)
C15 O3 C25 C30 44.7(3)
C30 C25 C26 C27 -0.8(3)
O3 C25 C26 C27 -175.3(2)
C25 C26 C27 C28 1.1(4)
C26 C27 C28 C29 -0.5(4)
C27 C28 C29 C30 -0.3(3)
C28 C29 C30 C25 0.5(3)
C26 C25 C30 C29 0.0(3)
O3 C25 C30 C29 174.1(2)
C22 O4 C31 C32 -141.1(2)
C22 O4 C31 C36 44.7(3)
C36 C31 C32 C33 -1.2(3)
O4 C31 C32 C33 -175.38(19)
C31 C32 C33 C34 1.2(3)
C32 C33 C34 C35 -0.7(4)
C33 C34 C35 C36 0.2(3)
C32 C31 C36 C35 0.6(3)
O4 C31 C36 C35 174.45(19)
C34 C35 C36 C31 -0.1(3)

loop_
_cod_related_entry_id
_cod_related_entry_database
_cod_related_entry_code
1 ChemSpider 30658321
